data_4036432
loop_
_publ_author_name
'Yamaguchi, Kirara'
'Murai, Toshiaki'
'Hasegawa, Saki'
'Miwa, Yohei'
'Kutsumizu, Shoichi'
'Maruyama, Toshifumi'
'Sasamori, Takahiro'
'Tokitoh, Norihiro'

_publ_section_title
;
 5-N-Arylaminothiazoles as Highly Twisted Fluorescent Monocyclic
 Heterocycles: Synthesis and Characterization.
;
_journal_issue 21
_journal_name_full 'The Journal of organic chemistry'
_journal_page_first 10742
_journal_page_last 10756
_journal_paper_doi 10.1021/acs.joc.5b01963
_journal_volume 80
_journal_year 2015
_chemical_formula_moiety 'C31 H30 N2 S'
_chemical_formula_sum 'C31 H30 N2 S'
_chemical_formula_weight 462.63
_space_group_IT_number 33
_space_group_name_Hall 'P 2c -2n'
_space_group_name_H-M_alt 'P n a 21'
_symmetry_cell_setting orthorhombic
_symmetry_Int_Tables_number 33
_symmetry_space_group_name_H-M 'P n a 21'
_atom_sites_solution_hydrogens geom
_atom_sites_solution_primary direct
_atom_sites_solution_secondary difmap
_audit_creation_method SHELXL-97
_cell_angle_alpha 90.00
_cell_angle_beta 90.00
_cell_angle_gamma 90.00
_cell_formula_units_Z 4
_cell_length_a 9.624(3)
_cell_length_b 24.158(8)
_cell_length_c 10.334(3)
_cell_measurement_reflns_used 5511
_cell_measurement_temperature 193(2)
_cell_measurement_theta_max 30.8
_cell_measurement_theta_min 1.7
_cell_volume 2402.6(13)
_computing_structure_refinement 'SHELXL-97 (Sheldrick, 1997)'
_computing_structure_solution 'SHELXS-97 (Sheldrick, 1990)'
_diffrn_ambient_temperature 193(2)
_diffrn_detector_area_resol_mean 14.63
_diffrn_measured_fraction_theta_full 0.999
_diffrn_measured_fraction_theta_max 0.999
_diffrn_measurement_device_type 'Rigaku/MSC Mercury CCD'
_diffrn_measurement_method \w
_diffrn_radiation_monochromator graphite
_diffrn_radiation_source 'fine-focus sealed tube'
_diffrn_radiation_type MoK\a
_diffrn_radiation_wavelength 0.71075
_diffrn_reflns_av_R_equivalents 0.0771
_diffrn_reflns_av_sigmaI/netI 0.0885
_diffrn_reflns_limit_h_max 12
_diffrn_reflns_limit_h_min -11
_diffrn_reflns_limit_k_max 31
_diffrn_reflns_limit_k_min -28
_diffrn_reflns_limit_l_max 8
_diffrn_reflns_limit_l_min -13
_diffrn_reflns_number 18833
_diffrn_reflns_theta_full 27.50
_diffrn_reflns_theta_max 27.50
_diffrn_reflns_theta_min 1.69
_exptl_absorpt_coefficient_mu 0.158
_exptl_absorpt_correction_T_max 0.995
_exptl_absorpt_correction_T_min 0.831
_exptl_absorpt_correction_type multi-scan
_exptl_absorpt_process_details '(Jacobson, 1998)'
_exptl_crystal_colour Colorless
_exptl_crystal_density_diffrn 1.279
_exptl_crystal_density_method 'not measured'
_exptl_crystal_description Block
_exptl_crystal_F_000 984
_exptl_crystal_size_max 0.49
_exptl_crystal_size_mid 0.09
_exptl_crystal_size_min 0.03
_refine_diff_density_max 0.253
_refine_diff_density_min -0.231
_refine_diff_density_rms 0.048
_refine_ls_abs_structure_details 'Flack H D (1983), Acta Cryst. A39, 876-881'
_refine_ls_abs_structure_Flack 0.03(10)
_refine_ls_extinction_method none
_refine_ls_goodness_of_fit_ref 1.082
_refine_ls_hydrogen_treatment constr
_refine_ls_matrix_type full
_refine_ls_number_parameters 307
_refine_ls_number_reflns 4791
_refine_ls_number_restraints 1
_refine_ls_restrained_S_all 1.082
_refine_ls_R_factor_all 0.0999
_refine_ls_R_factor_gt 0.0648
_refine_ls_shift/su_max 0.001
_refine_ls_shift/su_mean 0.000
_refine_ls_structure_factor_coef Fsqd
_refine_ls_weighting_details 'calc w=1/[\s^2^(Fo^2^)+(0.0359P)^2^+0.2154P] where P=(Fo^2^+2Fc^2^)/3'
_refine_ls_weighting_scheme calc
_refine_ls_wR_factor_gt 0.1061
_refine_ls_wR_factor_ref 0.1194
_reflns_number_gt 3462
_reflns_number_total 4791
_reflns_threshold_expression >2sigma(I)
_cod_data_source_file jo5b01963_si_001.cif
_cod_data_source_block admphb
_cod_original_cell_volume 2402.6(14)
_cod_original_sg_symbol_H-M 'P n a 21     '
_cod_database_code 4036432

loop_
_symmetry_equiv_pos_as_xyz
'x, y, z'
'-x, -y, z+1/2'
'-x+1/2, y+1/2, z+1/2'
'x+1/2, -y+1/2, z'

loop_
_atom_site_label
_atom_site_type_symbol
_atom_site_fract_x
_atom_site_fract_y
_atom_site_fract_z
_atom_site_U_iso_or_equiv
_atom_site_adp_type
_atom_site_occupancy
_atom_site_symmetry_multiplicity
_atom_site_calc_flag
_atom_site_refinement_flags
S1 S 0.50741(10) 0.97795(4) -0.00132(9) 0.0354(2) Uani 1 1 d .
N1 N 0.6967(3) 0.94444(12) 0.1534(3) 0.0305(7) Uani 1 1 d .
N2 N 0.6061(3) 1.08459(11) 0.0459(2) 0.0276(7) Uani 1 1 d .
C1 C 0.5972(4) 0.92647(15) 0.0788(3) 0.0310(8) Uani 1 1 d .
C2 C 0.6123(3) 1.02769(14) 0.0749(3) 0.0274(8) Uani 1 1 d .
C3 C 0.7047(4) 1.00150(14) 0.1545(3) 0.0282(8) Uani 1 1 d .
C4 C 0.5610(4) 0.86778(15) 0.0632(3) 0.0344(9) Uani 1 1 d .
C5 C 0.6454(4) 0.82744(15) 0.1168(3) 0.0392(9) Uani 1 1 d .
H5 H 0.7273 0.8380 0.1617 0.047 Uiso 1 1 calc R
C6 C 0.6119(5) 0.77150(17) 0.1058(4) 0.0498(11) Uani 1 1 d .
H6 H 0.6696 0.7441 0.1440 0.060 Uiso 1 1 calc R
C7 C 0.4938(5) 0.75634(18) 0.0389(3) 0.0500(11) Uani 1 1 d .
H7 H 0.4709 0.7183 0.0298 0.060 Uiso 1 1 calc R
C8 C 0.4089(4) 0.79616(16) -0.0148(4) 0.0471(10) Uani 1 1 d .
H8 H 0.3273 0.7854 -0.0601 0.056 Uiso 1 1 calc R
C9 C 0.4418(4) 0.85167(15) -0.0033(4) 0.0378(8) Uani 1 1 d .
H9 H 0.3830 0.8789 -0.0408 0.045 Uiso 1 1 calc R
C10 C 0.8079(4) 1.02648(15) 0.2434(3) 0.0307(8) Uani 1 1 d .
C11 C 0.8088(4) 1.08227(17) 0.2752(3) 0.0378(10) Uani 1 1 d .
H11 H 0.7446 1.1066 0.2347 0.045 Uiso 1 1 calc R
C12 C 0.9023(4) 1.10304(18) 0.3652(4) 0.0435(10) Uani 1 1 d .
H12 H 0.9011 1.1413 0.3863 0.052 Uiso 1 1 calc R
C13 C 0.9968(4) 1.06838(19) 0.4242(3) 0.0454(11) Uani 1 1 d .
H13 H 1.0604 1.0826 0.4862 0.054 Uiso 1 1 calc R
C14 C 0.9982(5) 1.0130(2) 0.3926(4) 0.0508(12) Uani 1 1 d .
H14 H 1.0638 0.9889 0.4321 0.061 Uiso 1 1 calc R
C15 C 0.9051(4) 0.99240(18) 0.3041(4) 0.0476(11) Uani 1 1 d .
H15 H 0.9070 0.9541 0.2837 0.057 Uiso 1 1 calc R
C16 C 0.6938(4) 1.10030(14) -0.0612(3) 0.0282(8) Uani 1 1 d .
C17 C 0.6894(4) 1.07313(15) -0.1788(3) 0.0385(9) Uani 1 1 d .
H17 H 0.6239 1.0443 -0.1923 0.046 Uiso 1 1 calc R
C18 C 0.7796(4) 1.08772(19) -0.2768(3) 0.0430(10) Uani 1 1 d .
H18 H 0.7765 1.0685 -0.3570 0.052 Uiso 1 1 calc R
C19 C 0.8739(4) 1.12977(18) -0.2595(4) 0.0457(11) Uani 1 1 d .
H19 H 0.9358 1.1395 -0.3274 0.055 Uiso 1 1 calc R
C20 C 0.8785(4) 1.15769(16) -0.1438(4) 0.0432(10) Uani 1 1 d .
H20 H 0.9423 1.1872 -0.1318 0.052 Uiso 1 1 calc R
C21 C 0.7886(4) 1.14232(15) -0.0439(3) 0.0364(9) Uani 1 1 d .
H21 H 0.7929 1.1611 0.0368 0.044 Uiso 1 1 calc R
C22 C 0.4702(4) 1.11461(15) 0.0634(3) 0.0296(8) Uani 1 1 d .
C23 C 0.3711(4) 1.10564(16) -0.0502(3) 0.0355(9) Uani 1 1 d .
H23 H 0.3508 1.0657 -0.0596 0.043 Uiso 1 1 calc R
H23A H 0.4153 1.1186 -0.1312 0.043 Uiso 1 1 calc R
C24 C 0.2351(4) 1.13757(16) -0.0274(3) 0.0407(10) Uani 1 1 d .
H24 H 0.1707 1.1313 -0.1019 0.049 Uiso 1 1 calc R
C25 C 0.1669(4) 1.11654(18) 0.0975(4) 0.0478(11) Uani 1 1 d .
H25 H 0.0783 1.1363 0.1124 0.057 Uiso 1 1 calc R
H25A H 0.1465 1.0765 0.0897 0.057 Uiso 1 1 calc R
C26 C 0.2656(4) 1.12653(19) 0.2107(4) 0.0469(11) Uani 1 1 d .
H26 H 0.2213 1.1130 0.2923 0.056 Uiso 1 1 calc R
C27 C 0.4009(4) 1.09466(16) 0.1874(3) 0.0361(9) Uani 1 1 d .
H27 H 0.4646 1.1003 0.2615 0.043 Uiso 1 1 calc R
H27A H 0.3807 1.0546 0.1806 0.043 Uiso 1 1 calc R
C28 C 0.2654(4) 1.19904(15) -0.0147(4) 0.0447(10) Uani 1 1 d .
H28 H 0.1775 1.2196 -0.0010 0.054 Uiso 1 1 calc R
H28A H 0.3090 1.2129 -0.0952 0.054 Uiso 1 1 calc R
C29 C 0.3625(4) 1.20860(16) 0.0993(3) 0.0415(10) Uani 1 1 d .
H29 H 0.3827 1.2491 0.1075 0.050 Uiso 1 1 calc R
C30 C 0.4987(4) 1.17698(14) 0.0765(3) 0.0364(9) Uani 1 1 d .
H30 H 0.5628 1.1835 0.1499 0.044 Uiso 1 1 calc R
H30A H 0.5439 1.1908 -0.0033 0.044 Uiso 1 1 calc R
C31 C 0.2951(4) 1.18789(18) 0.2230(4) 0.0499(11) Uani 1 1 d .
H31 H 0.3578 1.1946 0.2973 0.060 Uiso 1 1 calc R
H31A H 0.2073 1.2082 0.2387 0.060 Uiso 1 1 calc R

loop_
_atom_site_aniso_label
_atom_site_aniso_U_11
_atom_site_aniso_U_22
_atom_site_aniso_U_33
_atom_site_aniso_U_23
_atom_site_aniso_U_13
_atom_site_aniso_U_12
S1 0.0438(6) 0.0262(4) 0.0362(4) 0.0011(4) -0.0074(4) -0.0013(5)
N1 0.0290(17) 0.0315(18) 0.0311(14) 0.0023(12) 0.0020(13) 0.0006(15)
N2 0.0264(17) 0.0257(17) 0.0309(14) 0.0029(12) -0.0005(12) -0.0007(14)
C1 0.036(2) 0.029(2) 0.0284(16) 0.0001(14) 0.0051(15) 0.0024(17)
C2 0.0253(19) 0.028(2) 0.0285(16) 0.0016(14) 0.0012(14) 0.0032(16)
C3 0.0262(19) 0.031(2) 0.0277(16) 0.0003(15) 0.0025(14) -0.0024(18)
C4 0.049(2) 0.028(2) 0.0267(17) 0.0011(15) 0.0119(16) 0.0020(19)
C5 0.045(3) 0.031(2) 0.042(2) 0.0026(16) 0.0037(17) 0.0011(19)
C6 0.060(3) 0.037(3) 0.052(2) 0.0074(19) 0.012(2) 0.008(2)
C7 0.060(3) 0.034(2) 0.056(3) -0.0003(17) 0.011(2) -0.003(2)
C8 0.051(3) 0.039(2) 0.052(2) -0.001(2) 0.006(2) -0.009(2)
C9 0.041(2) 0.036(2) 0.0370(18) 0.0030(19) 0.0040(18) -0.0016(18)
C10 0.029(2) 0.034(2) 0.0298(17) 0.0036(15) 0.0054(14) -0.0005(18)
C11 0.041(3) 0.038(3) 0.0343(19) 0.0020(16) -0.0034(16) 0.0026(19)
C12 0.037(2) 0.053(3) 0.041(2) -0.0085(19) -0.0038(17) -0.004(2)
C13 0.033(2) 0.068(3) 0.0350(19) -0.0082(19) -0.0023(17) -0.005(2)
C14 0.041(3) 0.060(4) 0.051(2) 0.005(2) -0.0130(19) 0.011(2)
C15 0.041(3) 0.046(3) 0.055(2) 0.006(2) -0.012(2) 0.004(2)
C16 0.027(2) 0.025(2) 0.0318(17) 0.0060(14) 0.0002(15) 0.0016(17)
C17 0.042(2) 0.036(2) 0.0381(19) 0.0009(17) -0.0005(17) -0.006(2)
C18 0.048(3) 0.046(3) 0.0343(19) 0.0004(17) 0.0079(18) 0.004(2)
C19 0.039(2) 0.052(3) 0.046(2) 0.017(2) 0.0102(18) 0.004(2)
C20 0.035(2) 0.037(2) 0.058(2) 0.010(2) 0.0023(19) -0.001(2)
C21 0.035(2) 0.038(2) 0.0368(18) 0.0024(15) -0.0006(16) 0.0008(19)
C22 0.030(2) 0.029(2) 0.0304(17) 0.0001(14) -0.0001(14) 0.0033(16)
C23 0.036(2) 0.039(2) 0.0318(17) 0.0009(16) -0.0035(15) -0.0001(19)
C24 0.034(2) 0.045(3) 0.043(2) -0.0064(17) -0.0064(16) 0.0084(19)
C25 0.024(2) 0.059(3) 0.060(3) -0.006(2) -0.0010(19) 0.003(2)
C26 0.046(3) 0.054(3) 0.041(2) 0.0008(19) 0.0160(19) 0.006(2)
C27 0.041(2) 0.034(2) 0.0329(19) 0.0038(15) 0.0041(16) 0.003(2)
C28 0.044(2) 0.042(2) 0.049(2) -0.0019(19) -0.0062(19) 0.0135(19)
C29 0.045(3) 0.028(2) 0.052(2) -0.0022(17) -0.0041(19) 0.0075(19)
C30 0.036(2) 0.030(2) 0.0427(19) -0.0036(16) -0.0024(17) -0.0021(18)
C31 0.045(3) 0.058(3) 0.046(2) -0.010(2) 0.0009(19) 0.017(2)

loop_
_atom_type_symbol
_atom_type_description
_atom_type_scat_dispersion_real
_atom_type_scat_dispersion_imag
_atom_type_scat_source
C C 0.0033 0.0016 'International Tables Vol C Tables 4.2.6.8 and 6.1.1.4'
H H 0.0000 0.0000 'International Tables Vol C Tables 4.2.6.8 and 6.1.1.4'
N N 0.0061 0.0033 'International Tables Vol C Tables 4.2.6.8 and 6.1.1.4'
S S 0.1246 0.1234 'International Tables Vol C Tables 4.2.6.8 and 6.1.1.4'

loop_
_geom_angle_atom_site_label_1
_geom_angle_atom_site_label_2
_geom_angle_atom_site_label_3
_geom_angle
C1 S1 C2 89.43(17)
C1 N1 C3 112.3(3)
C2 N2 C16 113.3(3)
C2 N2 C22 118.8(3)
C16 N2 C22 118.3(2)
N1 C1 C4 124.1(3)
N1 C1 S1 114.3(3)
C4 C1 S1 121.6(3)
C3 C2 N2 127.4(3)
C3 C2 S1 109.1(3)
N2 C2 S1 123.2(2)
C2 C3 N1 114.8(3)
C2 C3 C10 128.4(3)
N1 C3 C10 116.7(3)
C5 C4 C9 119.0(3)
C5 C4 C1 119.7(3)
C9 C4 C1 121.3(3)
C4 C5 C6 120.9(4)
C4 C5 H5 119.5
C6 C5 H5 119.5
C7 C6 C5 119.3(4)
C7 C6 H6 120.4
C5 C6 H6 120.4
C8 C7 C6 120.3(4)
C8 C7 H7 119.8
C6 C7 H7 119.8
C7 C8 C9 120.4(4)
C7 C8 H8 119.8
C9 C8 H8 119.8
C8 C9 C4 120.2(4)
C8 C9 H9 119.9
C4 C9 H9 119.9
C11 C10 C15 117.5(3)
C11 C10 C3 123.2(3)
C15 C10 C3 119.2(3)
C10 C11 C12 120.9(4)
C10 C11 H11 119.5
C12 C11 H11 119.5
C13 C12 C11 120.3(4)
C13 C12 H12 119.8
C11 C12 H12 119.8
C14 C13 C12 119.4(4)
C14 C13 H13 120.3
C12 C13 H13 120.3
C15 C14 C13 120.3(4)
C15 C14 H14 119.9
C13 C14 H14 119.9
C14 C15 C10 121.5(4)
C14 C15 H15 119.2
C10 C15 H15 119.2
C21 C16 C17 119.0(3)
C21 C16 N2 118.8(3)
C17 C16 N2 122.1(3)
C18 C17 C16 120.3(4)
C18 C17 H17 119.8
C16 C17 H17 119.8
C19 C18 C17 120.6(4)
C19 C18 H18 119.7
C17 C18 H18 119.7
C20 C19 C18 119.9(4)
C20 C19 H19 120.1
C18 C19 H19 120.1
C19 C20 C21 119.5(4)
C19 C20 H20 120.2
C21 C20 H20 120.2
C16 C21 C20 120.7(3)
C16 C21 H21 119.7
C20 C21 H21 119.7
N2 C22 C27 109.2(3)
N2 C22 C23 112.4(3)
C27 C22 C23 109.2(3)
N2 C22 C30 109.1(3)
C27 C22 C30 108.3(3)
C23 C22 C30 108.6(3)
C22 C23 C24 110.0(3)
C22 C23 H23 109.7
C24 C23 H23 109.7
C22 C23 H23A 109.7
C24 C23 H23A 109.7
H23 C23 H23A 108.2
C28 C24 C25 109.5(3)
C28 C24 C23 109.9(3)
C25 C24 C23 109.1(3)
C28 C24 H24 109.4
C25 C24 H24 109.4
C23 C24 H24 109.4
C26 C25 C24 109.0(3)
C26 C25 H25 109.9
C24 C25 H25 109.9
C26 C25 H25A 109.9
C24 C25 H25A 109.9
H25 C25 H25A 108.3
C31 C26 C25 109.6(4)
C31 C26 C27 110.2(3)
C25 C26 C27 109.2(3)
C31 C26 H26 109.2
C25 C26 H26 109.2
C27 C26 H26 109.2
C22 C27 C26 110.2(3)
C22 C27 H27 109.6
C26 C27 H27 109.6
C22 C27 H27A 109.6
C26 C27 H27A 109.6
H27 C27 H27A 108.1
C24 C28 C29 109.5(3)
C24 C28 H28 109.8
C29 C28 H28 109.8
C24 C28 H28A 109.8
C29 C28 H28A 109.8
H28 C28 H28A 108.2
C31 C29 C28 109.8(3)
C31 C29 C30 109.3(3)
C28 C29 C30 109.3(3)
C31 C29 H29 109.5
C28 C29 H29 109.5
C30 C29 H29 109.5
C29 C30 C22 110.4(3)
C29 C30 H30 109.6
C22 C30 H30 109.6
C29 C30 H30A 109.6
C22 C30 H30A 109.6
H30 C30 H30A 108.1
C26 C31 C29 109.3(3)
C26 C31 H31 109.8
C29 C31 H31 109.8
C26 C31 H31A 109.8
C29 C31 H31A 109.8
H31 C31 H31A 108.3

loop_
_geom_bond_atom_site_label_1
_geom_bond_atom_site_label_2
_geom_bond_distance
S1 C1 1.726(4)
S1 C2 1.756(4)
N1 C1 1.303(4)
N1 C3 1.381(4)
N2 C2 1.408(4)
N2 C16 1.443(4)
N2 C22 1.507(4)
C1 C4 1.469(5)
C2 C3 1.367(4)
C3 C10 1.481(4)
C4 C5 1.385(5)
C4 C9 1.392(5)
C5 C6 1.394(5)
C5 H5 0.9500
C6 C7 1.380(6)
C6 H6 0.9500
C7 C8 1.379(5)
C7 H7 0.9500
C8 C9 1.383(5)
C8 H8 0.9500
C9 H9 0.9500
C10 C11 1.387(5)
C10 C15 1.396(5)
C11 C12 1.388(5)
C11 H11 0.9500
C12 C13 1.379(5)
C12 H12 0.9500
C13 C14 1.378(6)
C13 H13 0.9500
C14 C15 1.373(5)
C14 H14 0.9500
C15 H15 0.9500
C16 C21 1.376(5)
C16 C17 1.382(4)
C17 C18 1.380(5)
C17 H17 0.9500
C18 C19 1.374(6)
C18 H18 0.9500
C19 C20 1.373(5)
C19 H19 0.9500
C20 C21 1.397(5)
C20 H20 0.9500
C21 H21 0.9500
C22 C27 1.523(4)
C22 C23 1.528(4)
C22 C30 1.537(5)
C23 C24 1.538(5)
C23 H23 0.9900
C23 H23A 0.9900
C24 C28 1.519(5)
C24 C25 1.534(5)
C24 H24 1.0000
C25 C26 1.526(5)
C25 H25 0.9900
C25 H25A 0.9900
C26 C31 1.515(6)
C26 C27 1.532(5)
C26 H26 1.0000
C27 H27 0.9900
C27 H27A 0.9900
C28 C29 1.521(5)
C28 H28 0.9900
C28 H28A 0.9900
C29 C31 1.519(5)
C29 C30 1.536(5)
C29 H29 1.0000
C30 H30 0.9900
C30 H30A 0.9900
C31 H31 0.9900
C31 H31A 0.9900

loop_
_geom_torsion_atom_site_label_1
_geom_torsion_atom_site_label_2
_geom_torsion_atom_site_label_3
_geom_torsion_atom_site_label_4
_geom_torsion
C3 N1 C1 C4 -177.4(3)
C3 N1 C1 S1 2.0(4)
C2 S1 C1 N1 -0.9(3)
C2 S1 C1 C4 178.5(3)
C16 N2 C2 C3 87.0(4)
C22 N2 C2 C3 -127.4(3)
C16 N2 C2 S1 -86.7(3)
C22 N2 C2 S1 58.8(3)
C1 S1 C2 C3 -0.5(3)
C1 S1 C2 N2 174.3(3)
N2 C2 C3 N1 -172.8(3)
S1 C2 C3 N1 1.7(4)
N2 C2 C3 C10 9.3(6)
S1 C2 C3 C10 -176.3(3)
C1 N1 C3 C2 -2.4(4)
C1 N1 C3 C10 175.8(3)
N1 C1 C4 C5 -8.3(5)
S1 C1 C4 C5 172.4(3)
N1 C1 C4 C9 170.8(3)
S1 C1 C4 C9 -8.5(5)
C9 C4 C5 C6 -0.5(5)
C1 C4 C5 C6 178.6(3)
C4 C5 C6 C7 0.9(5)
C5 C6 C7 C8 -1.0(5)
C6 C7 C8 C9 0.6(6)
C7 C8 C9 C4 -0.2(6)
C5 C4 C9 C8 0.1(5)
C1 C4 C9 C8 -179.0(3)
C2 C3 C10 C11 11.7(5)
N1 C3 C10 C11 -166.3(3)
C2 C3 C10 C15 -171.8(3)
N1 C3 C10 C15 10.3(5)
C15 C10 C11 C12 -0.7(5)
C3 C10 C11 C12 175.9(3)
C10 C11 C12 C13 0.4(6)
C11 C12 C13 C14 0.3(6)
C12 C13 C14 C15 -0.8(6)
C13 C14 C15 C10 0.4(6)
C11 C10 C15 C14 0.3(5)
C3 C10 C15 C14 -176.5(3)
C2 N2 C16 C21 -126.1(3)
C22 N2 C16 C21 88.2(4)
C2 N2 C16 C17 51.4(4)
C22 N2 C16 C17 -94.3(4)
C21 C16 C17 C18 0.6(5)
N2 C16 C17 C18 -176.9(3)
C16 C17 C18 C19 -0.7(6)
C17 C18 C19 C20 -0.1(6)
C18 C19 C20 C21 1.1(6)
C17 C16 C21 C20 0.4(5)
N2 C16 C21 C20 178.0(3)
C19 C20 C21 C16 -1.3(5)
C2 N2 C22 C27 40.7(4)
C16 N2 C22 C27 -175.5(3)
C2 N2 C22 C23 -80.6(3)
C16 N2 C22 C23 63.2(4)
C2 N2 C22 C30 158.9(3)
C16 N2 C22 C30 -57.3(4)
N2 C22 C23 C24 -179.6(3)
C27 C22 C23 C24 59.1(4)
C30 C22 C23 C24 -58.8(4)
C22 C23 C24 C28 60.0(4)
C22 C23 C24 C25 -60.0(4)
C28 C24 C25 C26 -59.8(4)
C23 C24 C25 C26 60.5(4)
C24 C25 C26 C31 60.2(4)
C24 C25 C26 C27 -60.7(4)
N2 C22 C27 C26 177.4(3)
C23 C22 C27 C26 -59.3(4)
C30 C22 C27 C26 58.7(4)
C31 C26 C27 C22 -60.0(4)
C25 C26 C27 C22 60.5(4)
C25 C24 C28 C29 59.7(4)
C23 C24 C28 C29 -60.1(4)
C24 C28 C29 C31 -59.9(4)
C24 C28 C29 C30 59.9(4)
C31 C29 C30 C22 60.2(4)
C28 C29 C30 C22 -60.0(4)
N2 C22 C30 C29 -178.0(3)
C27 C22 C30 C29 -59.3(4)
C23 C22 C30 C29 59.2(4)
C25 C26 C31 C29 -60.4(4)
C27 C26 C31 C29 59.9(4)
C28 C29 C31 C26 60.2(4)
C30 C29 C31 C26 -59.7(4)
